data_1560305
loop_
_publ_author_name
'Shaikh, Aslam C.'
'Veleta, Jos\'e M.'
'Moutet, Jules'
'Gianetti, Thomas L.'

_publ_section_title
;
 Trioxatriangulenium (TOTA+) as a robust carbon-based Lewis acid in
 frustrated Lewis pair chemistry
;
_journal_issue 13
_journal_name_full 'Chemical Science'
_journal_page_first 4841
_journal_page_last 4849
_journal_paper_doi 10.1039/D0SC05893A
_journal_volume 12
_journal_year 2021
_chemical_formula_moiety 'C32 H12 B F24, C30 H29 N2 O3'
_chemical_formula_sum 'C62 H41 B F24 N2 O3'
_chemical_formula_weight 1328.78
_chemical_name_common 11
_space_group_crystal_system triclinic
_space_group_IT_number 2
_space_group_name_Hall '-P 1'
_space_group_name_H-M_alt 'P -1'
_atom_sites_solution_hydrogens geom
_atom_sites_solution_primary dual
_audit_creation_date 2020-07-28
_audit_creation_method
;
Olex2 1.3
(compiled 2020.06.28 svn.raecde09e for OlexSys, GUI svn.r6132)
;
_audit_update_record
;
2020-10-08 deposited with the CCDC.	2021-02-08 downloaded from the CCDC.
;
_cell_angle_alpha 106.612(2)
_cell_angle_beta 101.5130(10)
_cell_angle_gamma 105.3750(10)
_cell_formula_units_Z 2
_cell_length_a 13.4502(6)
_cell_length_b 15.5304(7)
_cell_length_c 16.0826(7)
_cell_measurement_reflns_used 9869
_cell_measurement_temperature 100.0
_cell_measurement_theta_max 27.270
_cell_measurement_theta_min 2.278
_cell_volume 2962.9(2)
_computing_cell_refinement 'SAINT v8.34A (Bruker, 2013)'
_computing_data_reduction 'SAINT v8.34A (Bruker, 2013)'
_computing_molecular_graphics 'Olex2 1.3 (Dolomanov et al., 2009)'
_computing_publication_material 'Olex2 1.3 (Dolomanov et al., 2009)'
_computing_structure_refinement 'SHELXL 2018/3 (Sheldrick, 2015)'
_computing_structure_solution 'SHELXT 2018/2 (Sheldrick, 2018)'
_diffrn_ambient_temperature 100.0
_diffrn_measured_fraction_theta_full 0.998
_diffrn_measured_fraction_theta_max 0.905
_diffrn_measurement_device_type 'Bruker APEX-II CCD'
_diffrn_measurement_method '\f and \w scans'
_diffrn_radiation_type MoK\a
_diffrn_radiation_wavelength 0.71073
_diffrn_reflns_av_R_equivalents 0.0324
_diffrn_reflns_av_unetI/netI 0.0264
_diffrn_reflns_Laue_measured_fraction_full 0.998
_diffrn_reflns_Laue_measured_fraction_max 0.905
_diffrn_reflns_limit_h_max 16
_diffrn_reflns_limit_h_min -16
_diffrn_reflns_limit_k_max 19
_diffrn_reflns_limit_k_min -19
_diffrn_reflns_limit_l_max 20
_diffrn_reflns_limit_l_min -20
_diffrn_reflns_number 65798
_diffrn_reflns_point_group_measured_fraction_full 0.998
_diffrn_reflns_point_group_measured_fraction_max 0.905
_diffrn_reflns_theta_full 25.242
_diffrn_reflns_theta_max 27.473
_diffrn_reflns_theta_min 1.384
_diffrn_source_current 30.0
_diffrn_source_power 1.5
_diffrn_source_voltage 50.0
_diffrn_standards_number 0
_exptl_absorpt_coefficient_mu 0.143
_exptl_absorpt_correction_T_max 0.7456
_exptl_absorpt_correction_T_min 0.6812
_exptl_absorpt_correction_type multi-scan
_exptl_absorpt_process_details
;
SADABS-2014/5 (Bruker,2014/5) was used for absorption correction.
wR2(int) was 0.0605 before and 0.0478 after correction.
The Ratio of minimum to maximum transmission is 0.9136.
The \l/2 correction factor is 0.00150.
;
_exptl_crystal_colour 'clear orangish yellow'
_exptl_crystal_colour_lustre clear
_exptl_crystal_colour_modifier orangish
_exptl_crystal_colour_primary yellow
_exptl_crystal_density_diffrn 1.489
_exptl_crystal_description prism
_exptl_crystal_F_000 1344
_exptl_crystal_size_max 0.437
_exptl_crystal_size_mid 0.42
_exptl_crystal_size_min 0.319
_refine_diff_density_max 0.603
_refine_diff_density_min -0.283
_refine_diff_density_rms 0.046
_refine_ls_extinction_method none
_refine_ls_goodness_of_fit_ref 1.051
_refine_ls_hydrogen_treatment constr
_refine_ls_matrix_type full
_refine_ls_number_parameters 1059
_refine_ls_number_reflns 12267
_refine_ls_number_restraints 1680
_refine_ls_restrained_S_all 1.355
_refine_ls_R_factor_all 0.0572
_refine_ls_R_factor_gt 0.0442
_refine_ls_shift/su_max 0.002
_refine_ls_shift/su_mean 0.000
_refine_ls_structure_factor_coef Fsqd
_refine_ls_weighting_details 'w=1/[\s^2^(Fo^2^)+(0.0531P)^2^+1.5289P] where P=(Fo^2^+2Fc^2^)/3'
_refine_ls_weighting_scheme calc
_refine_ls_wR_factor_gt 0.1091
_refine_ls_wR_factor_ref 0.1187
_reflns_Friedel_coverage 0.000
_reflns_number_gt 9790
_reflns_number_total 12267
_reflns_threshold_expression 'I > 2\s(I)'
_cod_data_source_file d0sc05893a2.cif
_cod_data_source_block 11
_cod_depositor_comments 'Adding full bibliography for 1560304--1560308.cif.'
_cod_database_code 1560305
_shelx_shelxl_version_number 2018/3
_shelx_space_group_comment
;
The symmetry employed for this shelxl refinement is uniquely defined
by the following loop, which should always be used as a source of
symmetry information in preference to the above space-group names.
They are only intended as comments.
;
_shelx_estimated_absorpt_t_max 0.956
_shelx_estimated_absorpt_t_min 0.940
_olex2_refinement_description
;
1. Fixed Uiso
 At 1.2 times of:
  All C(H) groups
 At 1.5 times of:
  All C(H,H,H) groups
2. Restrained distances
 F1-F2 \\sim F2-F3 \\sim F3-F1 \\sim F4-F5 \\sim F5-F6 \\sim F6-F4 \\sim F7-F8
\\sim F8-F9 \\sim F9-F7 \\sim F10-
 F11 \\sim F11-F12 \\sim F12-F10 \\sim F13-F14 \\sim F14-F15 \\sim F15-F13
\\sim F16-F17 \\sim F17-F18 ~
 F18-F16 \\sim F19-F20 \\sim F20-F21 \\sim F21-F19 \\sim F22-F23 \\sim F23-F24
\\sim F24-F22
 with sigma of 0.03
 F1A-F2A \\sim F2A-F3A \\sim F3A-F1A \\sim F4A-F5A \\sim F5A-F6A \\sim F6A-F4A
\\sim F7A-F8A \\sim F8A-F9A
 \\sim F9A-F7A \\sim F10A-F11A \\sim F11A-F12A \\sim F12A-F10A \\sim F13A-F14A
\\sim F14A-F15A \\sim F15A-
 F13A \\sim F16A-F17A \\sim F17A-F18A \\sim F18A-F16A \\sim F19A-F20A \\sim
F20A-F21A \\sim F21A-F19A ~
 F22A-F23A \\sim F23A-F24A \\sim F24A-F22A
 with sigma of 0.03
 F24-C61 \\sim F23-C61 \\sim F22-C61 \\sim F20-C62 \\sim F19-C62 \\sim F21-C62
\\sim F6-C38 \\sim F5-C38 ~
 F4-C38 \\sim F8-C45 \\sim F7-C45 \\sim F9-C45 \\sim F2-C37 \\sim F1-C37 \\sim
F3-C37 \\sim F12-C46 \\sim F10-
 C46 \\sim F11-C46 \\sim F15-C53 \\sim F14-C53 \\sim F13-C53 \\sim F18-C54
\\sim F16-C54 \\sim F17-C54
 with sigma of 0.02
 F18A-C54 \\sim F17A-C54 \\sim F16A-C54 \\sim F15A-C53 \\sim F14A-C53 \\sim
F13A-C53 \\sim F1A-C37 ~
 F2A-C37 \\sim F3A-C37 \\sim F5A-C38 \\sim F4A-C38 \\sim F6A-C38 \\sim F12A-C46
\\sim F10A-C46 \\sim F11A-
 C46 \\sim F8A-C45 \\sim F9A-C45 \\sim F7A-C45 \\sim F24A-C61 \\sim F23A-C61
\\sim F22A-C61 \\sim F21A-C62
 \\sim F19A-C62 \\sim F20A-C62
 with sigma of 0.02
3. Uiso/Uaniso restraints and constraints
F1 \\sim F9A \\sim F1A \\sim F2 \\sim F17A \\sim F3 \\sim F5A \\sim F4 \\sim
F13A \\sim F5 \\sim F21A \\sim F6 \\sim F3A \\sim F7 \\sim F7A \\sim F8 \\sim
F11A \\sim F9 \\sim F15A \\sim F10 \\sim F19A \\sim F11 \\sim F24A \\sim F12
\\sim F2A \\sim F13 \\sim F4A \\sim F14 \\sim F6A \\sim F15 \\sim F8A \\sim F16
\\sim F10A \\sim F17 \\sim F12A \\sim F18 \\sim F14A \\sim F19 \\sim F16A \\sim
F20 \\sim F18A \\sim F21 \\sim F20A \\sim F22 \\sim F22A \\sim F23 \\sim F23A
\\sim F24: within 2A with sigma of 0.004 and sigma for terminal atoms of 0.008
within 2A
C27 \\sim C28 \\sim C29 \\sim C30: within 2A with sigma of 0.004 and sigma for
terminal atoms of 0.008 within 2A
Uanis(F1) \\sim Ueq, Uanis(F9A) \\sim Ueq, Uanis(F1A) \\sim Ueq, Uanis(F2)
\\sim Ueq, Uanis(F17A) \\sim Ueq, Uanis(F3) \\sim Ueq, Uanis(F5A) \\sim Ueq,
Uanis(F4) \\sim Ueq, Uanis(F13A) \\sim Ueq, Uanis(F5) \\sim Ueq, Uanis(F21A)
\\sim Ueq, Uanis(F6) \\sim Ueq, Uanis(F3A) \\sim Ueq, Uanis(F7) \\sim Ueq,
Uanis(F7A) \\sim Ueq, Uanis(F8) \\sim Ueq, Uanis(F11A) \\sim Ueq, Uanis(F9)
\\sim Ueq, Uanis(F15A) \\sim Ueq, Uanis(F10) \\sim Ueq, Uanis(F19A) \\sim Ueq,
Uanis(F11) \\sim Ueq, Uanis(F24A) \\sim Ueq, Uanis(F12) \\sim Ueq, Uanis(F2A)
\\sim Ueq, Uanis(F13) \\sim Ueq, Uanis(F4A) \\sim Ueq, Uanis(F14) \\sim Ueq,
Uanis(F6A) \\sim Ueq, Uanis(F15) \\sim Ueq, Uanis(F8A) \\sim Ueq, Uanis(F16)
\\sim Ueq, Uanis(F10A) \\sim Ueq, Uanis(F17) \\sim Ueq, Uanis(F12A) \\sim Ueq,
Uanis(F18) \\sim Ueq, Uanis(F14A) \\sim Ueq, Uanis(F19) \\sim Ueq, Uanis(F16A)
\\sim Ueq, Uanis(F20) \\sim Ueq, Uanis(F18A) \\sim Ueq, Uanis(F21) \\sim Ueq,
Uanis(F20A) \\sim Ueq, Uanis(F22) \\sim Ueq, Uanis(F22A) \\sim Ueq, Uanis(F23)
\\sim Ueq, Uanis(F23A) \\sim Ueq, Uanis(F24) \\sim Ueq: with sigma of 0.01 and
sigma for terminal atoms of 0.02
Uanis(F19A) \\sim Ueq: with sigma of 0.004 and sigma for terminal atoms of 0.008
4. Others
 Sof(F1A)=Sof(F2A)=Sof(F3A)=1-FVAR(1)
 Sof(F1)=Sof(F2)=Sof(F3)=FVAR(1)
 Sof(F4A)=Sof(F5A)=Sof(F6A)=1-FVAR(2)
 Sof(F4)=Sof(F5)=Sof(F6)=FVAR(2)
 Sof(F10A)=Sof(F11A)=Sof(F12A)=1-FVAR(3)
 Sof(F10)=Sof(F11)=Sof(F12)=FVAR(3)
 Sof(F7A)=Sof(F8A)=Sof(F9A)=1-FVAR(4)
 Sof(F7)=Sof(F8)=Sof(F9)=FVAR(4)
 Sof(F13A)=Sof(F14A)=Sof(F15A)=1-FVAR(5)
 Sof(F13)=Sof(F14)=Sof(F15)=FVAR(5)
 Sof(F16A)=Sof(F17A)=Sof(F18A)=1-FVAR(6)
 Sof(F16)=Sof(F17)=Sof(F18)=FVAR(6)
 Sof(F19A)=Sof(F20A)=Sof(F21A)=1-FVAR(7)
 Sof(F19)=Sof(F20)=Sof(F21)=FVAR(7)
 Sof(F22A)=Sof(F24A)=Sof(F23A)=1-FVAR(8)
 Sof(F22)=Sof(F23)=Sof(F24)=FVAR(8)
5.a Aromatic/amide H refined with riding coordinates:
 C32(H32), C34(H34), C36(H36), C40(H40), C42(H42), C44(H44), C48(H48),
 C50(H50), C52(H52), C56(H56), C58(H58), C60(H60), C4(H4), C5(H5), C6(H6),
 C10(H10), C11(H11), C12(H12), C16(H16), C17(H17), C18(H18), C21(H21), C22(H22)
5.b Idealised Me refined as rotating group:
 C24(H24A,H24B,H24C), C25(H25A,H25B,H25C), C26(H26A,H26B,H26C), C28(H28A,H28B,
 H28C), C29(H29A,H29B,H29C), C30(H30A,H30B,H30C)
;
_smtbx_masks_void_probe_radius 1.2
_smtbx_masks_void_truncation_radius 1.2
_olex2_submission_special_instructions 'No special instructions were received'

loop_
_space_group_symop_operation_xyz
'x, y, z'
'-x, -y, -z'

loop_
_atom_site_label
_atom_site_type_symbol
_atom_site_fract_x
_atom_site_fract_y
_atom_site_fract_z
_atom_site_U_iso_or_equiv
_atom_site_adp_type
_atom_site_occupancy
_atom_site_site_symmetry_order
_atom_site_calc_flag
_atom_site_refinement_flags_posn
_atom_site_refinement_flags_adp
_atom_site_refinement_flags_occupancy
_atom_site_disorder_assembly
_atom_site_disorder_group
F1 F 0.1169(5) 0.0754(5) 0.0491(6) 0.0470(12) Uani 0.67(2) 1 d D U P A 1
F2 F 0.2770(6) 0.0922(6) 0.0410(4) 0.0598(14) Uani 0.67(2) 1 d D U P A 1
F3 F 0.2032(6) 0.1905(4) 0.0119(3) 0.0450(10) Uani 0.67(2) 1 d D U P A 1
F4 F 0.5151(6) 0.4578(5) 0.2704(7) 0.0647(16) Uani 0.514(16) 1 d D U P B 1
F5 F 0.3803(10) 0.5055(10) 0.2656(8) 0.056(2) Uani 0.514(16) 1 d D U P B 1
F6 F 0.4699(8) 0.5069(6) 0.3923(5) 0.0667(18) Uani 0.514(16) 1 d D U P B 1
F7 F 0.6814(19) 0.3692(12) 0.5725(17) 0.038(3) Uani 0.196(12) 1 d D U P C 1
F8 F 0.6730(13) 0.3071(13) 0.6734(7) 0.047(3) Uani 0.196(12) 1 d D U P C 1
F9 F 0.7632(7) 0.2758(9) 0.5744(12) 0.058(3) Uani 0.196(12) 1 d D U P C 1
F10 F 0.5749(4) -0.0647(4) 0.3938(5) 0.0355(10) Uani 0.75(3) 1 d D U P D 1
F11 F 0.4096(4) -0.1133(6) 0.3114(7) 0.0386(13) Uani 0.75(3) 1 d D U P D 1
F12 F 0.5361(8) -0.0298(5) 0.2737(4) 0.0413(11) Uani 0.75(3) 1 d D U P D 1
F13 F -0.027(3) -0.180(5) 0.455(5) 0.042(4) Uani 0.016(3) 1 d D U P E 1
F14 F 0.130(5) -0.078(4) 0.5317(19) 0.039(4) Uani 0.016(3) 1 d D U P E 1
F15 F 0.113(6) -0.197(4) 0.419(5) 0.045(4) Uani 0.016(3) 1 d D U P E 1
F16 F -0.20893(17) -0.0063(2) 0.27759(13) 0.0588(7) Uani 0.824(7) 1 d D U P F 1
F17 F -0.1785(3) -0.1015(2) 0.1705(2) 0.0683(10) Uani 0.824(7) 1 d D U P F 1
F18 F -0.12518(17) 0.0492(3) 0.1951(3) 0.0758(10) Uani 0.824(7) 1 d D U P F 1
F19 F 0.2503(3) 0.3318(4) 0.7993(2) 0.0727(11) Uani 0.554(4) 1 d D U P G 1
F20 F 0.4089(3) 0.3806(3) 0.7897(3) 0.0664(14) Uani 0.554(4) 1 d D U P G 1
F21 F 0.3241(3) 0.23344(18) 0.74862(15) 0.0555(8) Uani 0.554(4) 1 d D U P G 1
F22 F 0.1309(14) 0.4775(7) 0.4953(11) 0.049(2) Uani 0.295(17) 1 d D U P H 1
F23 F 0.0221(12) 0.4274(13) 0.5765(9) 0.071(2) Uani 0.295(17) 1 d D U P H 1
F24 F -0.0075(11) 0.3510(11) 0.4401(8) 0.072(2) Uani 0.295(17) 1 d D U P H 1
C31 C 0.28207(12) 0.22141(11) 0.32446(11) 0.0199(3) Uani 1 1 d . . . . .
C32 C 0.24226(13) 0.16545(12) 0.23176(11) 0.0214(3) Uani 1 1 d . . . . .
H32 H 0.203853 0.098971 0.213583 0.026 Uiso 1 1 calc R U . . .
C33 C 0.25744(13) 0.20466(13) 0.16518(11) 0.0246(4) Uani 1 1 d . . . . .
C34 C 0.31551(14) 0.30041(13) 0.18861(12) 0.0265(4) Uani 1 1 d . . . . .
H34 H 0.325044 0.326999 0.143181 0.032 Uiso 1 1 calc R U . . .
C35 C 0.35961(13) 0.35683(12) 0.28036(12) 0.0254(4) Uani 1 1 d . . . . .
C36 C 0.34214(13) 0.31849(12) 0.34650(11) 0.0224(3) Uani 1 1 d . . . . .
H36 H 0.371657 0.359050 0.408656 0.027 Uiso 1 1 calc R U . . .
C37 C 0.21258(16) 0.14155(14) 0.06708(12) 0.0319(4) Uani 1 1 d D . . . .
C38 C 0.42938(16) 0.45861(14) 0.30563(14) 0.0361(4) Uani 1 1 d D . . . .
C39 C 0.38339(12) 0.15496(11) 0.43104(10) 0.0189(3) Uani 1 1 d . . . . .
C40 C 0.47707(13) 0.22423(11) 0.49649(11) 0.0209(3) Uani 1 1 d . . . . .
H40 H 0.474254 0.284744 0.528827 0.025 Uiso 1 1 calc R U . . .
C41 C 0.57435(13) 0.20748(12) 0.51587(11) 0.0234(3) Uani 1 1 d . . . . .
C42 C 0.58312(13) 0.12128(12) 0.46883(11) 0.0221(3) Uani 1 1 d . . . . .
H42 H 0.649382 0.109737 0.482059 0.027 Uiso 1 1 calc R U . . .
C43 C 0.49208(13) 0.05227(11) 0.40176(11) 0.0206(3) Uani 1 1 d . . . . .
C44 C 0.39442(12) 0.06866(11) 0.38350(10) 0.0194(3) Uani 1 1 d . . . . .
H44 H 0.333446 0.019879 0.337430 0.023 Uiso 1 1 calc R U . . .
C45 C 0.66938(14) 0.28465(13) 0.58907(12) 0.0311(4) Uani 1 1 d D . . . .
C46 C 0.50162(14) -0.03863(12) 0.34513(12) 0.0265(4) Uani 1 1 d D . . . .
C47 C 0.16352(12) 0.08207(11) 0.37394(10) 0.0194(3) Uani 1 1 d . . . . .
C48 C 0.16113(13) 0.01442(11) 0.41635(11) 0.0206(3) Uani 1 1 d . . . . .
H48 H 0.225854 0.019768 0.457463 0.025 Uiso 1 1 calc R U . . .
C49 C 0.06694(13) -0.06010(12) 0.39998(11) 0.0235(3) Uani 1 1 d . . . . .
C50 C -0.02930(14) -0.07084(12) 0.34024(12) 0.0279(4) Uani 1 1 d . . . . .
H50 H -0.093566 -0.122132 0.328713 0.034 Uiso 1 1 calc R U . . .
C51 C -0.02913(13) -0.00480(13) 0.29791(12) 0.0264(4) Uani 1 1 d . . . . .
C52 C 0.06483(13) 0.07009(12) 0.31471(11) 0.0229(3) Uani 1 1 d . . . . .
H52 H 0.062186 0.114687 0.285110 0.028 Uiso 1 1 calc R U . . .
C53 C 0.06614(14) -0.13221(13) 0.44553(13) 0.0295(4) Uani 1 1 d D . . . .
C54 C -0.13334(15) -0.01519(15) 0.23453(14) 0.0382(5) Uani 1 1 d D . . . .
C55 C 0.25359(12) 0.25257(11) 0.49067(11) 0.0203(3) Uani 1 1 d . . . . .
C56 C 0.18499(14) 0.30389(12) 0.47540(12) 0.0247(3) Uani 1 1 d . . . . .
H56 H 0.157255 0.301364 0.415262 0.030 Uiso 1 1 calc R U . . .
C57 C 0.15598(15) 0.35842(13) 0.54504(13) 0.0306(4) Uani 1 1 d . . . . .
C58 C 0.19673(15) 0.36651(13) 0.63413(13) 0.0323(4) Uani 1 1 d . . . . .
H58 H 0.178177 0.404785 0.682031 0.039 Uiso 1 1 calc R U . . .
C59 C 0.26542(14) 0.31696(14) 0.65109(12) 0.0309(4) Uani 1 1 d . . . . .
C60 C 0.29213(13) 0.26058(12) 0.58103(11) 0.0247(3) Uani 1 1 d . . . . .
H60 H 0.338098 0.226329 0.594926 0.030 Uiso 1 1 calc R U . . .
C61 C 0.0778(2) 0.40668(18) 0.52162(17) 0.0512(6) Uani 1 1 d D . . . .
C62 C 0.31176(16) 0.32432(18) 0.74622(13) 0.0454(5) Uani 1 1 d D . . . .
B1 B 0.27107(14) 0.17721(13) 0.40468(12) 0.0187(3) Uani 1 1 d . . . . .
F1A F 0.1378(11) 0.0590(9) 0.0484(12) 0.051(2) Uani 0.33(2) 1 d D U P A 2
F2A F 0.2911(7) 0.1237(9) 0.0350(8) 0.053(2) Uani 0.33(2) 1 d D U P A 2
F3A F 0.1657(13) 0.1830(8) 0.0152(8) 0.052(2) Uani 0.33(2) 1 d D U P A 2
F4A F 0.5316(4) 0.4716(5) 0.3134(8) 0.0640(17) Uani 0.486(16) 1 d D U P B 2
F5A F 0.3961(11) 0.5013(11) 0.2516(8) 0.055(2) Uani 0.486(16) 1 d D U P B 2
F6A F 0.4308(9) 0.5141(6) 0.3888(5) 0.0609(17) Uani 0.486(16) 1 d D U P B 2
F7A F 0.7024(5) 0.3626(4) 0.5689(4) 0.0535(11) Uani 0.804(12) 1 d D U P C 2
F8A F 0.6451(3) 0.3133(3) 0.66707(19) 0.0366(7) Uani 0.804(12) 1 d D U P C 2
F9A F 0.7538(2) 0.25626(19) 0.6101(3) 0.0481(8) Uani 0.804(12) 1 d D U P C 2
F10A F 0.5866(12) -0.0595(14) 0.3734(14) 0.046(3) Uani 0.25(3) 1 d D U P D 2
F11A F 0.4131(14) -0.1128(16) 0.3279(18) 0.033(3) Uani 0.25(3) 1 d D U P D 2
F12A F 0.5018(18) -0.0353(12) 0.2625(9) 0.042(2) Uani 0.25(3) 1 d D U P D 2
F13A F -0.01113(10) -0.14196(10) 0.48684(10) 0.0379(3) Uani 0.984(3) 1 d D U P E 2
F14A F 0.15957(10) -0.11024(10) 0.50846(9) 0.0418(4) Uani 0.984(3) 1 d D U P E 2
F15A F 0.04681(12) -0.21973(8) 0.38550(9) 0.0423(4) Uani 0.984(3) 1 d D U P E 2
F16A F -0.1768(10) 0.0412(11) 0.2668(9) 0.081(3) Uani 0.176(7) 1 d D U P F 2
F17A F -0.2008(12) -0.1023(7) 0.1894(10) 0.053(3) Uani 0.176(7) 1 d D U P F 2
F18A F -0.1093(8) 0.0051(11) 0.1599(7) 0.064(3) Uani 0.176(7) 1 d D U P F 2
F19A F 0.2561(4) 0.2706(4) 0.7706(3) 0.0820(17) Uani 0.446(4) 1 d D U P G 2
F20A F 0.4132(4) 0.3411(4) 0.7635(3) 0.0640(14) Uani 0.446(4) 1 d D U P G 2
F21A F 0.3147(4) 0.4181(3) 0.80456(19) 0.0754(13) Uani 0.446(4) 1 d D U P G 2
F22A F -0.0153(5) 0.3455(5) 0.4688(6) 0.0956(19) Uani 0.705(17) 1 d D U P H 2
F24A F 0.1107(7) 0.4705(5) 0.4841(5) 0.0662(16) Uani 0.705(17) 1 d D U P H 2
O1 O -0.05043(10) 0.22497(9) 0.07886(8) 0.0286(3) Uani 1 1 d . . . . .
O2 O -0.19916(10) 0.35625(10) -0.13209(8) 0.0311(3) Uani 1 1 d . . . . .
O3 O -0.06175(10) 0.54328(8) 0.18751(8) 0.0285(3) Uani 1 1 d . . . . .
N1 N -0.36376(11) 0.30406(10) 0.06096(9) 0.0238(3) Uani 1 1 d . . . . .
N2 N -0.32984(12) 0.27306(11) 0.18587(10) 0.0279(3) Uani 1 1 d . . . . .
C1 C -0.15459(12) 0.35734(11) 0.05306(10) 0.0202(3) Uani 1 1 d . . . . .
C2 C -0.05528(12) 0.38455(12) 0.13171(10) 0.0207(3) Uani 1 1 d . . . . .
C3 C -0.01510(13) 0.47557(12) 0.19729(11) 0.0238(3) Uani 1 1 d . . . . .
C4 C 0.06927(14) 0.49978(14) 0.27422(12) 0.0293(4) Uani 1 1 d . . . . .
H4 H 0.096767 0.562337 0.319002 0.035 Uiso 1 1 calc R U . . .
C5 C 0.11286(14) 0.43071(14) 0.28456(12) 0.0311(4) Uani 1 1 d . . . . .
H5 H 0.170569 0.446537 0.337473 0.037 Uiso 1 1 calc R U . . .
C6 C 0.07451(14) 0.33877(14) 0.21964(12) 0.0281(4) Uani 1 1 d . . . . .
H6 H 0.105243 0.292175 0.227724 0.034 Uiso 1 1 calc R U . . .
C7 C -0.00967(13) 0.31698(12) 0.14290(11) 0.0231(3) Uani 1 1 d . . . . .
C8 C -0.14466(13) 0.28229(12) -0.02567(11) 0.0230(3) Uani 1 1 d . . . . .
C9 C -0.09627(14) 0.21727(12) -0.00986(12) 0.0269(4) Uani 1 1 d . . . . .
C10 C -0.08736(15) 0.14654(14) -0.08006(13) 0.0355(4) Uani 1 1 d . . . . .
H10 H -0.057894 0.100424 -0.068417 0.043 Uiso 1 1 calc R U . . .
C11 C -0.12257(16) 0.14462(15) -0.16799(14) 0.0398(5) Uani 1 1 d . . . . .
H11 H -0.120615 0.094412 -0.217256 0.048 Uiso 1 1 calc R U . . .
C12 C -0.16043(15) 0.21410(15) -0.18552(12) 0.0352(4) Uani 1 1 d . . . . .
H12 H -0.180648 0.213956 -0.245641 0.042 Uiso 1 1 calc R U . . .
C13 C -0.16824(14) 0.28397(13) -0.11348(11) 0.0271(4) Uani 1 1 d . . . . .
C14 C -0.14633(13) 0.44533(12) 0.02949(11) 0.0223(3) Uani 1 1 d . . . . .
C15 C -0.17274(14) 0.44075(13) -0.06046(12) 0.0272(4) Uani 1 1 d . . . . .
C16 C -0.17447(15) 0.52149(15) -0.08030(14) 0.0352(4) Uani 1 1 d . . . . .
H16 H -0.195848 0.517784 -0.141564 0.042 Uiso 1 1 calc R U . . .
C17 C -0.14456(16) 0.60752(15) -0.00945(16) 0.0393(5) Uani 1 1 d . . . . .
H17 H -0.149776 0.662259 -0.022724 0.047 Uiso 1 1 calc R U . . .
C18 C -0.10706(15) 0.61643(13) 0.08068(15) 0.0348(4) Uani 1 1 d . . . . .
H18 H -0.082953 0.676790 0.128499 0.042 Uiso 1 1 calc R U . . .
C19 C -0.10593(13) 0.53472(12) 0.09858(12) 0.0258(4) Uani 1 1 d . . . . .
C20 C -0.25089(13) 0.32267(11) 0.09024(11) 0.0216(3) Uani 1 1 d . . . . .
C21 C -0.23387(14) 0.30304(13) 0.16804(12) 0.0273(4) Uani 1 1 d . . . . .
H21 H -0.165590 0.309228 0.204500 0.033 Uiso 1 1 calc R U . . .
C22 C -0.40585(14) 0.27468(13) 0.12085(12) 0.0273(4) Uani 1 1 d . . . . .
H22 H -0.480300 0.257336 0.117094 0.033 Uiso 1 1 calc R U . . .
C23 C -0.43622(14) 0.31497(15) -0.01873(12) 0.0334(4) Uani 1 1 d . . . . .
C24 C -0.42299(16) 0.25625(17) -0.10643(13) 0.0420(5) Uani 1 1 d . . . . .
H24A H -0.467707 0.263934 -0.158039 0.063 Uiso 1 1 calc R U . . .
H24B H -0.445692 0.188632 -0.113041 0.063 Uiso 1 1 calc R U . . .
H24C H -0.347043 0.278261 -0.104826 0.063 Uiso 1 1 calc R U . . .
C25 C -0.40750(17) 0.42084(17) -0.00311(15) 0.0428(5) Uani 1 1 d . . . . .
H25A H -0.331240 0.447930 0.001153 0.064 Uiso 1 1 calc R U . . .
H25B H -0.420071 0.453634 0.053557 0.064 Uiso 1 1 calc R U . . .
H25C H -0.452649 0.429299 -0.053964 0.064 Uiso 1 1 calc R U . . .
C26 C -0.55434(16) 0.2752(2) -0.02105(15) 0.0557(7) Uani 1 1 d . . . . .
H26A H -0.601570 0.278051 -0.074376 0.084 Uiso 1 1 calc R U . . .
H26B H -0.565106 0.313483 0.034261 0.084 Uiso 1 1 calc R U . . .
H26C H -0.571857 0.208616 -0.024502 0.084 Uiso 1 1 calc R U . . .
C27 C -0.34176(17) 0.24951(18) 0.26905(15) 0.0442(5) Uani 1 1 d . U . . .
C28 C -0.46090(17) 0.20577(18) 0.25759(17) 0.0463(5) Uani 1 1 d . U . . .
H28A H -0.469578 0.189727 0.310997 0.070 Uiso 1 1 calc R U . . .
H28B H -0.493189 0.147580 0.203095 0.070 Uiso 1 1 calc R U . . .
H28C H -0.496990 0.251705 0.251257 0.070 Uiso 1 1 calc R U . . .
C29 C -0.2890(2) 0.3420(2) 0.34947(16) 0.0724(8) Uani 1 1 d . U . . .
H29A H -0.326534 0.386830 0.342442 0.109 Uiso 1 1 calc R U . . .
H29B H -0.213143 0.369805 0.352909 0.109 Uiso 1 1 calc R U . . .
H29C H -0.292991 0.329602 0.405336 0.109 Uiso 1 1 calc R U . . .
C30 C -0.2846(2) 0.1780(2) 0.2755(2) 0.0741(9) Uani 1 1 d . U . . .
H30A H -0.292421 0.159755 0.328031 0.111 Uiso 1 1 calc R U . . .
H30B H -0.207826 0.207177 0.282733 0.111 Uiso 1 1 calc R U . . .
H30C H -0.316973 0.120943 0.219929 0.111 Uiso 1 1 calc R U . . .
F23A F 0.0652(6) 0.4623(4) 0.5991(4) 0.0585(13) Uani 0.705(17) 1 d D U P H 2

loop_
_atom_site_aniso_label
_atom_site_aniso_U_11
_atom_site_aniso_U_22
_atom_site_aniso_U_33
_atom_site_aniso_U_23
_atom_site_aniso_U_13
_atom_site_aniso_U_12
F1 0.0494(19) 0.0478(19) 0.0252(13) 0.0079(15) 0.0023(15) -0.0001(14)
F2 0.071(2) 0.076(3) 0.0343(13) 0.0038(18) 0.0143(15) 0.047(2)
F3 0.054(2) 0.0589(15) 0.0246(11) 0.0245(10) 0.0109(15) 0.0141(16)
F4 0.048(3) 0.040(2) 0.105(4) 0.018(3) 0.048(3) 0.0015(18)
F5 0.064(3) 0.0321(19) 0.077(4) 0.027(3) 0.009(3) 0.022(2)
F6 0.072(4) 0.039(2) 0.055(2) 0.0189(16) -0.004(2) -0.017(3)
F7 0.029(6) 0.024(4) 0.046(4) 0.003(3) 0.007(4) 0.001(3)
F8 0.042(5) 0.047(4) 0.031(3) 0.016(3) -0.016(3) 0.003(4)
F9 0.024(3) 0.052(4) 0.059(5) -0.019(4) -0.009(3) 0.012(3)
F10 0.0364(13) 0.0337(10) 0.0405(19) 0.0100(12) 0.0080(11) 0.0245(10)
F11 0.0304(14) 0.0235(14) 0.051(3) -0.0001(16) 0.0108(14) 0.0073(11)
F12 0.058(3) 0.0366(13) 0.0388(14) 0.0110(12) 0.0325(17) 0.0203(19)
F13 0.044(6) 0.034(6) 0.056(6) 0.020(6) 0.026(6) 0.016(6)
F14 0.034(6) 0.042(6) 0.054(6) 0.029(6) 0.018(6) 0.015(6)
F15 0.042(6) 0.039(6) 0.059(6) 0.022(6) 0.018(6) 0.013(6)
F16 0.0246(10) 0.0948(18) 0.0611(11) 0.0285(11) 0.0119(8) 0.0271(11)
F17 0.0467(16) 0.0804(16) 0.0409(13) -0.0091(11) -0.0136(10) 0.0172(11)
F18 0.0282(9) 0.099(2) 0.107(2) 0.0784(18) -0.0067(11) 0.0057(11)
F19 0.0691(19) 0.142(3) 0.0335(16) 0.0361(19) 0.0306(14) 0.061(2)
F20 0.056(2) 0.068(2) 0.032(2) 0.0207(17) -0.0152(15) -0.0260(18)
F21 0.090(2) 0.0527(14) 0.0242(11) 0.0185(10) 0.0053(12) 0.0287(14)
F22 0.096(5) 0.051(3) 0.038(4) 0.023(3) 0.041(4) 0.062(3)
F23 0.082(4) 0.106(5) 0.083(4) 0.058(3) 0.058(3) 0.072(3)
F24 0.049(3) 0.085(4) 0.104(5) 0.042(4) 0.023(4) 0.051(3)
C31 0.0160(7) 0.0234(8) 0.0235(8) 0.0095(7) 0.0067(6) 0.0099(6)
C32 0.0191(8) 0.0248(8) 0.0232(8) 0.0096(7) 0.0081(6) 0.0098(6)
C33 0.0220(8) 0.0335(9) 0.0244(8) 0.0128(7) 0.0096(7) 0.0143(7)
C34 0.0246(9) 0.0374(10) 0.0313(9) 0.0221(8) 0.0155(7) 0.0162(8)
C35 0.0220(8) 0.0263(9) 0.0353(9) 0.0162(8) 0.0120(7) 0.0117(7)
C36 0.0198(8) 0.0252(8) 0.0245(8) 0.0091(7) 0.0078(6) 0.0101(7)
C37 0.0385(11) 0.0403(11) 0.0243(9) 0.0151(8) 0.0131(8) 0.0188(9)
C38 0.0330(10) 0.0329(10) 0.0482(12) 0.0217(9) 0.0153(9) 0.0099(8)
C39 0.0194(8) 0.0211(8) 0.0176(7) 0.0091(6) 0.0065(6) 0.0062(6)
C40 0.0209(8) 0.0208(8) 0.0206(8) 0.0060(6) 0.0067(6) 0.0075(6)
C41 0.0197(8) 0.0260(8) 0.0222(8) 0.0073(7) 0.0055(6) 0.0061(7)
C42 0.0181(8) 0.0268(8) 0.0234(8) 0.0103(7) 0.0055(6) 0.0099(7)
C43 0.0226(8) 0.0219(8) 0.0215(8) 0.0107(7) 0.0090(6) 0.0091(6)
C44 0.0181(8) 0.0207(8) 0.0186(8) 0.0078(6) 0.0053(6) 0.0047(6)
C45 0.0224(9) 0.0324(10) 0.0304(10) 0.0041(8) 0.0014(7) 0.0093(7)
C46 0.0254(9) 0.0248(8) 0.0302(9) 0.0094(7) 0.0094(7) 0.0095(7)
C47 0.0191(8) 0.0202(8) 0.0180(7) 0.0037(6) 0.0070(6) 0.0075(6)
C48 0.0176(8) 0.0236(8) 0.0213(8) 0.0065(6) 0.0076(6) 0.0085(6)
C49 0.0223(8) 0.0232(8) 0.0276(9) 0.0082(7) 0.0125(7) 0.0089(7)
C50 0.0186(8) 0.0263(9) 0.0331(9) 0.0068(7) 0.0077(7) 0.0028(7)
C51 0.0179(8) 0.0312(9) 0.0256(9) 0.0059(7) 0.0047(7) 0.0072(7)
C52 0.0220(8) 0.0270(8) 0.0203(8) 0.0076(7) 0.0072(6) 0.0095(7)
C53 0.0241(9) 0.0284(9) 0.0412(10) 0.0163(8) 0.0154(8) 0.0087(7)
C54 0.0233(9) 0.0458(12) 0.0387(11) 0.0142(9) 0.0013(8) 0.0081(9)
C55 0.0174(8) 0.0185(7) 0.0216(8) 0.0060(6) 0.0056(6) 0.0023(6)
C56 0.0283(9) 0.0261(8) 0.0261(9) 0.0127(7) 0.0125(7) 0.0127(7)
C57 0.0356(10) 0.0277(9) 0.0387(10) 0.0142(8) 0.0221(8) 0.0161(8)
C58 0.0344(10) 0.0278(9) 0.0305(10) 0.0015(8) 0.0178(8) 0.0077(8)
C59 0.0233(9) 0.0376(10) 0.0211(9) 0.0027(8) 0.0072(7) 0.0020(8)
C60 0.0189(8) 0.0303(9) 0.0225(8) 0.0081(7) 0.0058(7) 0.0065(7)
C61 0.0723(17) 0.0582(15) 0.0590(15) 0.0326(12) 0.0431(14) 0.0487(14)
C62 0.0304(11) 0.0709(16) 0.0222(10) 0.0065(10) 0.0081(8) 0.0087(10)
B1 0.0179(8) 0.0204(8) 0.0170(8) 0.0059(7) 0.0047(7) 0.0066(7)
F1A 0.060(4) 0.051(4) 0.026(2) 0.008(3) 0.015(3) -0.004(3)
F2A 0.053(3) 0.060(4) 0.045(3) 0.005(3) 0.036(2) 0.021(3)
F3A 0.072(5) 0.049(3) 0.033(3) 0.018(2) -0.003(3) 0.027(3)
F4A 0.0272(16) 0.037(2) 0.119(4) 0.028(3) 0.014(3) 0.0038(14)
F5A 0.066(4) 0.038(3) 0.069(3) 0.037(3) 0.018(2) 0.013(2)
F6A 0.081(4) 0.0288(17) 0.050(2) 0.0089(15) 0.013(3) -0.006(3)
F7A 0.041(2) 0.0494(17) 0.0403(14) 0.0172(14) -0.0059(13) -0.0188(12)
F8A 0.0313(14) 0.0418(10) 0.0213(9) -0.0012(8) -0.0028(9) 0.0102(10)
F9A 0.0252(9) 0.0528(12) 0.0441(15) -0.0067(10) -0.0091(9) 0.0194(8)
F10A 0.037(3) 0.048(4) 0.051(5) 0.002(4) 0.016(3) 0.027(3)
F11A 0.036(4) 0.018(4) 0.038(6) 0.007(4) 0.004(3) 0.003(3)
F12A 0.054(5) 0.033(3) 0.042(3) 0.005(3) 0.029(3) 0.016(4)
F13A 0.0378(6) 0.0374(7) 0.0540(8) 0.0254(6) 0.0304(6) 0.0152(5)
F14A 0.0301(6) 0.0470(8) 0.0564(8) 0.0351(6) 0.0097(6) 0.0101(5)
F15A 0.0500(9) 0.0267(6) 0.0583(8) 0.0161(6) 0.0265(7) 0.0173(6)
F16A 0.039(4) 0.103(5) 0.094(5) 0.020(5) -0.001(4) 0.044(4)
F17A 0.031(4) 0.051(4) 0.063(5) 0.041(3) -0.010(4) -0.013(3)
F18A 0.037(4) 0.091(5) 0.062(4) 0.045(4) -0.010(3) 0.016(4)
F19A 0.088(3) 0.084(3) 0.032(2) 0.033(2) -0.0042(19) -0.034(2)
F20A 0.046(2) 0.114(4) 0.020(2) 0.014(2) -0.0025(16) 0.031(2)
F21A 0.091(3) 0.086(3) 0.0212(14) -0.0126(15) 0.0020(15) 0.032(2)
F22A 0.052(2) 0.092(2) 0.140(4) 0.039(3) -0.002(3) 0.0457(16)
F24A 0.099(3) 0.085(2) 0.059(2) 0.052(2) 0.040(2) 0.0614(18)
O1 0.0308(7) 0.0277(6) 0.0290(6) 0.0113(5) 0.0070(5) 0.0129(5)
O2 0.0314(7) 0.0458(8) 0.0205(6) 0.0146(6) 0.0077(5) 0.0172(6)
O3 0.0276(6) 0.0267(6) 0.0285(6) 0.0046(5) 0.0092(5) 0.0104(5)
N1 0.0189(7) 0.0314(8) 0.0208(7) 0.0097(6) 0.0059(6) 0.0078(6)
N2 0.0239(7) 0.0385(8) 0.0324(8) 0.0216(7) 0.0138(6) 0.0144(6)
C1 0.0174(8) 0.0243(8) 0.0187(8) 0.0076(6) 0.0060(6) 0.0067(6)
C2 0.0170(8) 0.0289(8) 0.0187(8) 0.0105(7) 0.0078(6) 0.0078(6)
C3 0.0194(8) 0.0299(9) 0.0231(8) 0.0083(7) 0.0103(7) 0.0084(7)
C4 0.0199(8) 0.0375(10) 0.0218(8) 0.0023(7) 0.0075(7) 0.0042(7)
C5 0.0188(8) 0.0533(12) 0.0204(8) 0.0136(8) 0.0057(7) 0.0109(8)
C6 0.0227(9) 0.0454(11) 0.0267(9) 0.0209(8) 0.0114(7) 0.0164(8)
C7 0.0200(8) 0.0298(9) 0.0223(8) 0.0121(7) 0.0089(7) 0.0078(7)
C8 0.0188(8) 0.0263(8) 0.0215(8) 0.0060(7) 0.0063(6) 0.0064(7)
C9 0.0244(9) 0.0257(9) 0.0275(9) 0.0074(7) 0.0063(7) 0.0073(7)
C10 0.0323(10) 0.0295(10) 0.0387(11) 0.0028(8) 0.0079(8) 0.0136(8)
C11 0.0336(10) 0.0394(11) 0.0315(10) -0.0060(9) 0.0085(8) 0.0105(9)
C12 0.0263(9) 0.0491(12) 0.0202(9) 0.0023(8) 0.0052(7) 0.0099(8)
C13 0.0212(8) 0.0363(10) 0.0227(8) 0.0089(7) 0.0061(7) 0.0104(7)
C14 0.0195(8) 0.0285(9) 0.0255(8) 0.0142(7) 0.0100(7) 0.0112(7)
C15 0.0208(8) 0.0404(10) 0.0296(9) 0.0193(8) 0.0121(7) 0.0140(7)
C16 0.0299(10) 0.0536(12) 0.0450(11) 0.0358(10) 0.0210(9) 0.0230(9)
C17 0.0349(11) 0.0430(11) 0.0661(14) 0.0384(11) 0.0288(10) 0.0233(9)
C18 0.0295(10) 0.0271(9) 0.0548(12) 0.0169(9) 0.0201(9) 0.0124(8)
C19 0.0204(8) 0.0294(9) 0.0322(9) 0.0128(7) 0.0126(7) 0.0104(7)
C20 0.0193(8) 0.0228(8) 0.0221(8) 0.0074(7) 0.0054(6) 0.0076(6)
C21 0.0200(8) 0.0383(10) 0.0311(9) 0.0195(8) 0.0105(7) 0.0119(7)
C22 0.0210(8) 0.0333(9) 0.0310(9) 0.0151(8) 0.0101(7) 0.0092(7)
C23 0.0200(9) 0.0599(13) 0.0236(9) 0.0192(9) 0.0042(7) 0.0159(8)
C24 0.0275(10) 0.0659(14) 0.0237(9) 0.0105(9) 0.0029(8) 0.0118(10)
C25 0.0415(12) 0.0692(15) 0.0449(12) 0.0348(11) 0.0224(10) 0.0385(11)
C26 0.0229(10) 0.112(2) 0.0368(12) 0.0360(13) 0.0077(9) 0.0212(12)
C27 0.0369(11) 0.0769(15) 0.0527(12) 0.0518(12) 0.0276(9) 0.0306(10)
C28 0.0386(11) 0.0718(15) 0.0642(14) 0.0521(13) 0.0343(11) 0.0303(11)
C29 0.0690(18) 0.110(2) 0.0346(13) 0.0361(14) 0.0168(12) 0.0132(16)
C30 0.0620(16) 0.125(2) 0.112(2) 0.103(2) 0.0581(16) 0.0631(17)
F23A 0.088(3) 0.072(2) 0.066(2) 0.0396(18) 0.058(2) 0.065(2)

loop_
_atom_type_symbol
_atom_type_description
_atom_type_scat_dispersion_real
_atom_type_scat_dispersion_imag
_atom_type_scat_source
C C 0.0033 0.0016 'International Tables Vol C Tables 4.2.6.8 and 6.1.1.4'
H H 0.0000 0.0000 'International Tables Vol C Tables 4.2.6.8 and 6.1.1.4'
B B 0.0013 0.0007 'International Tables Vol C Tables 4.2.6.8 and 6.1.1.4'
F F 0.0171 0.0103 'International Tables Vol C Tables 4.2.6.8 and 6.1.1.4'
N N 0.0061 0.0033 'International Tables Vol C Tables 4.2.6.8 and 6.1.1.4'
O O 0.0106 0.0060 'International Tables Vol C Tables 4.2.6.8 and 6.1.1.4'

loop_
_geom_angle_atom_site_label_1
_geom_angle_atom_site_label_2
_geom_angle_atom_site_label_3
_geom_angle
_geom_angle_site_symmetry_1
_geom_angle_site_symmetry_3
_geom_angle_publ_flag
C32 C31 C36 115.93(15) . . ?
C32 C31 B1 123.24(14) . . ?
C36 C31 B1 120.58(14) . . ?
C31 C32 H32 119.1 . . ?
C33 C32 C31 121.82(15) . . ?
C33 C32 H32 119.1 . . ?
C32 C33 C37 119.52(16) . . ?
C34 C33 C32 121.05(16) . . ?
C34 C33 C37 119.41(15) . . ?
C33 C34 H34 120.9 . . ?
C33 C34 C35 118.29(15) . . ?
C35 C34 H34 120.9 . . ?
C34 C35 C38 118.16(16) . . ?
C36 C35 C34 120.66(16) . . ?
C36 C35 C38 121.14(16) . . ?
C31 C36 H36 118.9 . . ?
C35 C36 C31 122.17(16) . . ?
C35 C36 H36 118.9 . . ?
F1 C37 F2 105.3(4) . . ?
F1 C37 C33 112.3(4) . . ?
F2 C37 C33 111.8(3) . . ?
F3 C37 F1 108.7(4) . . ?
F3 C37 F2 105.5(3) . . ?
F3 C37 C33 112.7(3) . . ?
F1A C37 C33 115.9(8) . . ?
F1A C37 F2A 107.4(7) . . ?
F1A C37 F3A 104.4(7) . . ?
F2A C37 C33 110.1(5) . . ?
F2A C37 F3A 106.3(6) . . ?
F3A C37 C33 112.2(5) . . ?
F4 C38 C35 107.5(3) . . ?
F5 C38 F4 104.0(6) . . ?
F5 C38 C35 112.3(7) . . ?
F6 C38 F4 107.2(4) . . ?
F6 C38 F5 109.9(7) . . ?
F6 C38 C35 115.2(4) . . ?
F4A C38 C35 114.7(3) . . ?
F4A C38 F5A 108.0(7) . . ?
F4A C38 F6A 103.7(4) . . ?
F5A C38 C35 114.4(7) . . ?
F5A C38 F6A 103.5(7) . . ?
F6A C38 C35 111.4(4) . . ?
C40 C39 C44 115.81(14) . . ?
C40 C39 B1 121.91(14) . . ?
C44 C39 B1 122.01(14) . . ?
C39 C40 H40 118.9 . . ?
C41 C40 C39 122.24(15) . . ?
C41 C40 H40 118.9 . . ?
C40 C41 C45 118.49(15) . . ?
C42 C41 C40 120.96(15) . . ?
C42 C41 C45 120.56(15) . . ?
C41 C42 H42 121.0 . . ?
C41 C42 C43 117.94(15) . . ?
C43 C42 H42 121.0 . . ?
C42 C43 C44 120.98(15) . . ?
C42 C43 C46 118.95(14) . . ?
C44 C43 C46 119.99(14) . . ?
C39 C44 H44 119.0 . . ?
C43 C44 C39 122.03(15) . . ?
C43 C44 H44 119.0 . . ?
F7 C45 C41 108.2(11) . . ?
F8 C45 F7 104.7(11) . . ?
F8 C45 F9 112.9(7) . . ?
F8 C45 C41 121.4(8) . . ?
F9 C45 F7 95.9(10) . . ?
F9 C45 C41 110.3(4) . . ?
F7A C45 C41 112.8(3) . . ?
F7A C45 F8A 105.8(3) . . ?
F7A C45 F9A 108.5(3) . . ?
F8A C45 C41 111.1(2) . . ?
F9A C45 C41 113.19(17) . . ?
F9A C45 F8A 104.9(2) . . ?
F10 C46 C43 111.3(3) . . ?
F11 C46 F10 106.4(4) . . ?
F11 C46 F12 106.6(4) . . ?
F11 C46 C43 114.1(5) . . ?
F12 C46 F10 105.7(3) . . ?
F12 C46 C43 112.3(3) . . ?
F10A C46 C43 118.3(8) . . ?
F10A C46 F11A 109.2(13) . . ?
F10A C46 F12A 105.3(7) . . ?
F11A C46 C43 110.4(13) . . ?
F11A C46 F12A 103.7(11) . . ?
F12A C46 C43 108.8(8) . . ?
C48 C47 B1 120.87(13) . . ?
C52 C47 C48 115.84(15) . . ?
C52 C47 B1 122.66(14) . . ?
C47 C48 H48 119.0 . . ?
C49 C48 C47 121.96(15) . . ?
C49 C48 H48 119.0 . . ?
C48 C49 C53 121.19(15) . . ?
C50 C49 C48 120.97(15) . . ?
C50 C49 C53 117.84(15) . . ?
C49 C50 H50 120.9 . . ?
C51 C50 C49 118.17(16) . . ?
C51 C50 H50 120.9 . . ?
C50 C51 C52 120.90(15) . . ?
C50 C51 C54 118.33(16) . . ?
C52 C51 C54 120.76(16) . . ?
C47 C52 H52 118.9 . . ?
C51 C52 C47 122.17(15) . . ?
C51 C52 H52 118.9 . . ?
F13 C53 F14 104.9(18) . . ?
F13 C53 F15 106.3(19) . . ?
F13 C53 C49 118(3) . . ?
F14 C53 C49 103(3) . . ?
F15 C53 F14 103.5(18) . . ?
F15 C53 C49 119(3) . . ?
F13A C53 C49 112.08(14) . . ?
F13A C53 F15A 106.10(14) . . ?
F14A C53 C49 113.19(14) . . ?
F14A C53 F13A 106.82(15) . . ?
F14A C53 F15A 106.44(14) . . ?
F15A C53 C49 111.73(15) . . ?
F16 C54 C51 112.10(17) . . ?
F17 C54 F16 104.1(2) . . ?
F17 C54 C51 112.0(2) . . ?
F18 C54 F16 105.1(2) . . ?
F18 C54 F17 108.5(3) . . ?
F18 C54 C51 114.29(17) . . ?
F16A C54 C51 114.2(5) . . ?
F16A C54 F17A 113.4(9) . . ?
F16A C54 F18A 106.3(8) . . ?
F17A C54 C51 116.5(7) . . ?
F17A C54 F18A 97.1(7) . . ?
F18A C54 C51 107.1(5) . . ?
C56 C55 B1 120.26(14) . . ?
C60 C55 C56 115.55(15) . . ?
C60 C55 B1 123.62(14) . . ?
C55 C56 H56 118.8 . . ?
C57 C56 C55 122.36(16) . . ?
C57 C56 H56 118.8 . . ?
C56 C57 C61 118.61(17) . . ?
C58 C57 C56 120.95(16) . . ?
C58 C57 C61 120.43(17) . . ?
C57 C58 H58 121.1 . . ?
C57 C58 C59 117.76(16) . . ?
C59 C58 H58 121.1 . . ?
C58 C59 C60 121.15(16) . . ?
C58 C59 C62 119.47(17) . . ?
C60 C59 C62 119.37(18) . . ?
C55 C60 H60 118.9 . . ?
C59 C60 C55 122.19(16) . . ?
C59 C60 H60 118.9 . . ?
F22 C61 F24 99.5(9) . . ?
F22 C61 C57 106.3(7) . . ?
F23 C61 F22 117.8(9) . . ?
F23 C61 F24 99.5(8) . . ?
F23 C61 C57 118.1(5) . . ?
F24 C61 C57 114.1(8) . . ?
F22A C61 C57 111.7(4) . . ?
F22A C61 F24A 108.4(5) . . ?
F22A C61 F23A 109.5(4) . . ?
F24A C61 C57 115.0(4) . . ?
F24A C61 F23A 101.5(4) . . ?
F23A C61 C57 110.2(3) . . ?
F19 C62 F21 97.8(3) . . ?
F19 C62 C59 116.8(2) . . ?
F20 C62 F19 110.2(3) . . ?
F20 C62 F21 99.1(3) . . ?
F20 C62 C59 118.4(3) . . ?
F21 C62 C59 111.05(18) . . ?
F19A C62 C59 114.6(2) . . ?
F19A C62 F20A 122.5(5) . . ?
F19A C62 F21A 102.7(4) . . ?
F20A C62 C59 109.9(3) . . ?
F20A C62 F21A 98.5(3) . . ?
F21A C62 C59 105.5(2) . . ?
C31 B1 C39 104.14(12) . . ?
C31 B1 C55 110.93(13) . . ?
C39 B1 C55 113.37(13) . . ?
C47 B1 C31 113.61(13) . . ?
C47 B1 C39 112.40(13) . . ?
C47 B1 C55 102.70(12) . . ?
C7 O1 C9 115.33(13) . . ?
C15 O2 C13 117.45(13) . . ?
C19 O3 C3 115.43(13) . . ?
C20 N1 C23 132.49(14) . . ?
C22 N1 C20 107.40(13) . . ?
C22 N1 C23 120.07(14) . . ?
C21 N2 C27 124.73(15) . . ?
C22 N2 C21 107.36(14) . . ?
C22 N2 C27 127.79(15) . . ?
C2 C1 C8 106.26(13) . . ?
C2 C1 C20 104.08(12) . . ?
C8 C1 C20 115.61(13) . . ?
C14 C1 C2 106.00(13) . . ?
C14 C1 C8 108.10(13) . . ?
C14 C1 C20 115.84(13) . . ?
C3 C2 C1 119.67(14) . . ?
C7 C2 C1 120.50(15) . . ?
C7 C2 C3 119.60(15) . . ?
C2 C3 O3 119.99(14) . . ?
C4 C3 O3 118.99(15) . . ?
C4 C3 C2 120.99(16) . . ?
C3 C4 H4 120.8 . . ?
C3 C4 C5 118.45(17) . . ?
C5 C4 H4 120.8 . . ?
C4 C5 H5 119.1 . . ?
C4 C5 C6 121.86(16) . . ?
C6 C5 H5 119.1 . . ?
C5 C6 H6 120.9 . . ?
C7 C6 C5 118.27(16) . . ?
C7 C6 H6 120.9 . . ?
C2 C7 O1 120.31(14) . . ?
C2 C7 C6 120.82(16) . . ?
C6 C7 O1 118.82(15) . . ?
C9 C8 C1 120.11(15) . . ?
C9 C8 C13 117.36(15) . . ?
C13 C8 C1 121.88(15) . . ?
C8 C9 O1 120.15(15) . . ?
C10 C9 O1 117.89(15) . . ?
C10 C9 C8 121.89(17) . . ?
C9 C10 H10 120.9 . . ?
C9 C10 C11 118.28(18) . . ?
C11 C10 H10 120.9 . . ?
C10 C11 H11 119.2 . . ?
C12 C11 C10 121.51(18) . . ?
C12 C11 H11 119.2 . . ?
C11 C12 H12 120.7 . . ?
C11 C12 C13 118.57(17) . . ?
C13 C12 H12 120.7 . . ?
O2 C13 C8 121.27(15) . . ?
O2 C13 C12 117.22(16) . . ?
C12 C13 C8 121.50(17) . . ?
C15 C14 C1 121.83(15) . . ?
C19 C14 C1 119.58(14) . . ?
C19 C14 C15 118.50(15) . . ?
O2 C15 C14 121.51(15) . . ?
O2 C15 C16 117.95(16) . . ?
C16 C15 C14 120.53(17) . . ?
C15 C16 H16 120.6 . . ?
C17 C16 C15 118.82(18) . . ?
C17 C16 H16 120.6 . . ?
C16 C17 H17 119.0 . . ?
C16 C17 C18 121.97(17) . . ?
C18 C17 H17 119.0 . . ?
C17 C18 H18 121.0 . . ?
C19 C18 C17 117.93(18) . . ?
C19 C18 H18 121.0 . . ?
O3 C19 C14 119.89(15) . . ?
C18 C19 O3 118.68(16) . . ?
C18 C19 C14 121.41(17) . . ?
N1 C20 C1 134.66(14) . . ?
C21 C20 N1 104.72(14) . . ?
C21 C20 C1 120.63(14) . . ?
N2 C21 H21 125.1 . . ?
C20 C21 N2 109.78(15) . . ?
C20 C21 H21 125.1 . . ?
N1 C22 H22 124.6 . . ?
N2 C22 N1 110.74(15) . . ?
N2 C22 H22 124.6 . . ?
N1 C23 C26 109.07(15) . . ?
C24 C23 N1 108.65(15) . . ?
C24 C23 C25 114.10(17) . . ?
C24 C23 C26 108.20(17) . . ?
C25 C23 N1 108.24(15) . . ?
C25 C23 C26 108.50(18) . . ?
C23 C24 H24A 109.5 . . ?
C23 C24 H24B 109.5 . . ?
C23 C24 H24C 109.5 . . ?
H24A C24 H24B 109.5 . . ?
H24A C24 H24C 109.5 . . ?
H24B C24 H24C 109.5 . . ?
C23 C25 H25A 109.5 . . ?
C23 C25 H25B 109.5 . . ?
C23 C25 H25C 109.5 . . ?
H25A C25 H25B 109.5 . . ?
H25A C25 H25C 109.5 . . ?
H25B C25 H25C 109.5 . . ?
C23 C26 H26A 109.5 . . ?
C23 C26 H26B 109.5 . . ?
C23 C26 H26C 109.5 . . ?
H26A C26 H26B 109.5 . . ?
H26A C26 H26C 109.5 . . ?
H26B C26 H26C 109.5 . . ?
N2 C27 C28 108.77(16) . . ?
N2 C27 C30 107.27(17) . . ?
C28 C27 C30 110.4(2) . . ?
C29 C27 N2 106.80(18) . . ?
C29 C27 C28 111.8(2) . . ?
C29 C27 C30 111.6(2) . . ?
C27 C28 H28A 109.5 . . ?
C27 C28 H28B 109.5 . . ?
C27 C28 H28C 109.5 . . ?
H28A C28 H28B 109.5 . . ?
H28A C28 H28C 109.5 . . ?
H28B C28 H28C 109.5 . . ?
C27 C29 H29A 109.5 . . ?
C27 C29 H29B 109.5 . . ?
C27 C29 H29C 109.5 . . ?
H29A C29 H29B 109.5 . . ?
H29A C29 H29C 109.5 . . ?
H29B C29 H29C 109.5 . . ?
C27 C30 H30A 109.5 . . ?
C27 C30 H30B 109.5 . . ?
C27 C30 H30C 109.5 . . ?
H30A C30 H30B 109.5 . . ?
H30A C30 H30C 109.5 . . ?
H30B C30 H30C 109.5 . . ?

loop_
_geom_bond_atom_site_label_1
_geom_bond_atom_site_label_2
_geom_bond_distance
_geom_bond_site_symmetry_2
_geom_bond_publ_flag
F1 C37 1.333(5) . ?
F2 C37 1.352(5) . ?
F3 C37 1.332(5) . ?
F4 C38 1.383(6) . ?
F5 C38 1.317(8) . ?
F6 C38 1.297(7) . ?
F7 C45 1.388(12) . ?
F8 C45 1.288(11) . ?
F9 C45 1.364(9) . ?
F10 C46 1.354(4) . ?
F11 C46 1.335(5) . ?
F12 C46 1.350(4) . ?
F13 C53 1.338(15) . ?
F14 C53 1.357(15) . ?
F15 C53 1.340(15) . ?
F16 C54 1.354(3) . ?
F17 C54 1.324(3) . ?
F18 C54 1.321(3) . ?
F19 C62 1.304(3) . ?
F20 C62 1.281(4) . ?
F21 C62 1.475(3) . ?
F22 C61 1.367(10) . ?
F23 C61 1.295(8) . ?
F24 C61 1.417(11) . ?
C31 C32 1.399(2) . ?
C31 C36 1.409(2) . ?
C31 B1 1.639(2) . ?
C32 H32 0.9500 . ?
C32 C33 1.398(2) . ?
C33 C34 1.382(3) . ?
C33 C37 1.495(2) . ?
C34 H34 0.9500 . ?
C34 C35 1.390(3) . ?
C35 C36 1.389(2) . ?
C35 C38 1.496(3) . ?
C36 H36 0.9500 . ?
C37 F1A 1.312(10) . ?
C37 F2A 1.323(8) . ?
C37 F3A 1.350(8) . ?
C38 F4A 1.310(6) . ?
C38 F5A 1.313(9) . ?
C38 F6A 1.361(7) . ?
C39 C40 1.399(2) . ?
C39 C44 1.403(2) . ?
C39 B1 1.639(2) . ?
C40 H40 0.9500 . ?
C40 C41 1.393(2) . ?
C41 C42 1.385(2) . ?
C41 C45 1.495(2) . ?
C42 H42 0.9500 . ?
C42 C43 1.388(2) . ?
C43 C44 1.394(2) . ?
C43 C46 1.499(2) . ?
C44 H44 0.9500 . ?
C45 F7A 1.328(4) . ?
C45 F8A 1.342(3) . ?
C45 F9A 1.340(3) . ?
C46 F10A 1.300(11) . ?
C46 F11A 1.334(12) . ?
C46 F12A 1.345(11) . ?
C47 C48 1.404(2) . ?
C47 C52 1.403(2) . ?
C47 B1 1.638(2) . ?
C48 H48 0.9500 . ?
C48 C49 1.389(2) . ?
C49 C50 1.387(2) . ?
C49 C53 1.502(2) . ?
C50 H50 0.9500 . ?
C50 C51 1.384(3) . ?
C51 C52 1.388(2) . ?
C51 C54 1.499(2) . ?
C52 H52 0.9500 . ?
C53 F13A 1.339(2) . ?
C53 F14A 1.337(2) . ?
C53 F15A 1.345(2) . ?
C54 F16A 1.230(8) . ?
C54 F17A 1.305(10) . ?
C54 F18A 1.401(9) . ?
C55 C56 1.400(2) . ?
C55 C60 1.399(2) . ?
C55 B1 1.639(2) . ?
C56 H56 0.9500 . ?
C56 C57 1.390(2) . ?
C57 C58 1.384(3) . ?
C57 C61 1.493(3) . ?
C58 H58 0.9500 . ?
C58 C59 1.384(3) . ?
C59 C60 1.389(2) . ?
C59 C62 1.491(3) . ?
C60 H60 0.9500 . ?
C61 F22A 1.295(6) . ?
C61 F24A 1.326(6) . ?
C61 F23A 1.370(4) . ?
C62 F19A 1.176(4) . ?
C62 F20A 1.275(5) . ?
C62 F21A 1.475(4) . ?
O1 C7 1.386(2) . ?
O1 C9 1.394(2) . ?
O2 C13 1.383(2) . ?
O2 C15 1.379(2) . ?
O3 C3 1.389(2) . ?
O3 C19 1.388(2) . ?
N1 C20 1.419(2) . ?
N1 C22 1.337(2) . ?
N1 C23 1.528(2) . ?
N2 C21 1.368(2) . ?
N2 C22 1.319(2) . ?
N2 C27 1.511(2) . ?
C1 C2 1.511(2) . ?
C1 C8 1.512(2) . ?
C1 C14 1.502(2) . ?
C1 C20 1.565(2) . ?
C2 C3 1.385(2) . ?
C2 C7 1.384(2) . ?
C3 C4 1.381(2) . ?
C4 H4 0.9500 . ?
C4 C5 1.385(3) . ?
C5 H5 0.9500 . ?
C5 C6 1.392(3) . ?
C6 H6 0.9500 . ?
C6 C7 1.386(2) . ?
C8 C9 1.392(2) . ?
C8 C13 1.394(2) . ?
C9 C10 1.382(3) . ?
C10 H10 0.9500 . ?
C10 C11 1.388(3) . ?
C11 H11 0.9500 . ?
C11 C12 1.382(3) . ?
C12 H12 0.9500 . ?
C12 C13 1.386(3) . ?
C14 C15 1.395(2) . ?
C14 C19 1.391(2) . ?
C15 C16 1.384(3) . ?
C16 H16 0.9500 . ?
C16 C17 1.381(3) . ?
C17 H17 0.9500 . ?
C17 C18 1.390(3) . ?
C18 H18 0.9500 . ?
C18 C19 1.382(2) . ?
C20 C21 1.361(2) . ?
C21 H21 0.9500 . ?
C22 H22 0.9500 . ?
C23 C24 1.518(3) . ?
C23 C25 1.518(3) . ?
C23 C26 1.533(3) . ?
C24 H24A 0.9800 . ?
C24 H24B 0.9800 . ?
C24 H24C 0.9800 . ?
C25 H25A 0.9800 . ?
C25 H25B 0.9800 . ?
C25 H25C 0.9800 . ?
C26 H26A 0.9800 . ?
C26 H26B 0.9800 . ?
C26 H26C 0.9800 . ?
C27 C28 1.516(3) . ?
C27 C29 1.507(4) . ?
C27 C30 1.524(3) . ?
C28 H28A 0.9800 . ?
C28 H28B 0.9800 . ?
C28 H28C 0.9800 . ?
C29 H29A 0.9800 . ?
C29 H29B 0.9800 . ?
C29 H29C 0.9800 . ?
C30 H30A 0.9800 . ?
C30 H30B 0.9800 . ?
C30 H30C 0.9800 . ?

loop_
_geom_torsion_atom_site_label_1
_geom_torsion_atom_site_label_2
_geom_torsion_atom_site_label_3
_geom_torsion_atom_site_label_4
_geom_torsion
_geom_torsion_site_symmetry_1
_geom_torsion_site_symmetry_2
_geom_torsion_site_symmetry_3
_geom_torsion_site_symmetry_4
_geom_torsion_publ_flag
C31 C32 C33 C34 1.9(2) . . . . ?
C31 C32 C33 C37 -179.66(15) . . . . ?
C32 C31 C36 C35 0.9(2) . . . . ?
C32 C31 B1 C39 92.51(17) . . . . ?
C32 C31 B1 C47 -30.1(2) . . . . ?
C32 C31 B1 C55 -145.19(14) . . . . ?
C32 C33 C34 C35 0.7(2) . . . . ?
C32 C33 C37 F1 37.4(4) . . . . ?
C32 C33 C37 F2 -80.8(5) . . . . ?
C32 C33 C37 F3 160.6(4) . . . . ?
C32 C33 C37 F1A 17.4(9) . . . . ?
C32 C33 C37 F2A -104.7(7) . . . . ?
C32 C33 C37 F3A 137.2(9) . . . . ?
C33 C34 C35 C36 -2.4(2) . . . . ?
C33 C34 C35 C38 175.45(15) . . . . ?
C34 C33 C37 F1 -144.1(4) . . . . ?
C34 C33 C37 F2 97.7(5) . . . . ?
C34 C33 C37 F3 -21.0(4) . . . . ?
C34 C33 C37 F1A -164.1(9) . . . . ?
C34 C33 C37 F2A 73.8(7) . . . . ?
C34 C33 C37 F3A -44.4(9) . . . . ?
C34 C35 C36 C31 1.6(2) . . . . ?
C34 C35 C38 F4 -59.2(5) . . . . ?
C34 C35 C38 F5 54.5(7) . . . . ?
C34 C35 C38 F6 -178.7(6) . . . . ?
C34 C35 C38 F4A -87.2(6) . . . . ?
C34 C35 C38 F5A 38.3(7) . . . . ?
C34 C35 C38 F6A 155.3(5) . . . . ?
C36 C31 C32 C33 -2.6(2) . . . . ?
C36 C31 B1 C39 -81.53(17) . . . . ?
C36 C31 B1 C47 155.86(14) . . . . ?
C36 C31 B1 C55 40.77(19) . . . . ?
C36 C35 C38 F4 118.6(5) . . . . ?
C36 C35 C38 F5 -127.7(7) . . . . ?
C36 C35 C38 F6 -0.8(6) . . . . ?
C36 C35 C38 F4A 90.6(6) . . . . ?
C36 C35 C38 F5A -143.8(7) . . . . ?
C36 C35 C38 F6A -26.9(5) . . . . ?
C37 C33 C34 C35 -177.76(15) . . . . ?
C38 C35 C36 C31 -176.15(15) . . . . ?
C39 C40 C41 C42 1.7(3) . . . . ?
C39 C40 C41 C45 -178.04(15) . . . . ?
C40 C39 C44 C43 1.3(2) . . . . ?
C40 C39 B1 C31 87.73(17) . . . . ?
C40 C39 B1 C47 -148.87(14) . . . . ?
C40 C39 B1 C55 -33.0(2) . . . . ?
C40 C41 C42 C43 0.1(2) . . . . ?
C40 C41 C45 F7 -50.7(9) . . . . ?
C40 C41 C45 F8 70.2(10) . . . . ?
C40 C41 C45 F9 -154.4(11) . . . . ?
C40 C41 C45 F7A -64.7(4) . . . . ?
C40 C41 C45 F8A 53.9(3) . . . . ?
C40 C41 C45 F9A 171.5(3) . . . . ?
C41 C42 C43 C44 -1.1(2) . . . . ?
C41 C42 C43 C46 175.41(15) . . . . ?
C42 C41 C45 F7 129.6(9) . . . . ?
C42 C41 C45 F8 -109.5(10) . . . . ?
C42 C41 C45 F9 25.9(11) . . . . ?
C42 C41 C45 F7A 115.5(3) . . . . ?
C42 C41 C45 F8A -125.9(2) . . . . ?
C42 C41 C45 F9A -8.2(3) . . . . ?
C42 C43 C44 C39 0.4(2) . . . . ?
C42 C43 C46 F10 33.3(4) . . . . ?
C42 C43 C46 F11 153.6(5) . . . . ?
C42 C43 C46 F12 -85.0(5) . . . . ?
C42 C43 C46 F10A 15.5(13) . . . . ?
C42 C43 C46 F11A 142.3(12) . . . . ?
C42 C43 C46 F12A -104.5(10) . . . . ?
C44 C39 C40 C41 -2.4(2) . . . . ?
C44 C39 B1 C31 -86.11(17) . . . . ?
C44 C39 B1 C47 37.3(2) . . . . ?
C44 C39 B1 C55 153.21(14) . . . . ?
C44 C43 C46 F10 -150.2(4) . . . . ?
C44 C43 C46 F11 -29.8(5) . . . . ?
C44 C43 C46 F12 91.6(5) . . . . ?
C44 C43 C46 F10A -167.9(13) . . . . ?
C44 C43 C46 F11A -41.2(12) . . . . ?
C44 C43 C46 F12A 72.1(10) . . . . ?
C45 C41 C42 C43 179.85(15) . . . . ?
C46 C43 C44 C39 -176.11(14) . . . . ?
C47 C48 C49 C50 0.2(2) . . . . ?
C47 C48 C49 C53 179.58(15) . . . . ?
C48 C47 C52 C51 -0.9(2) . . . . ?
C48 C47 B1 C31 154.69(14) . . . . ?
C48 C47 B1 C39 36.7(2) . . . . ?
C48 C47 B1 C55 -85.44(16) . . . . ?
C48 C49 C50 C51 -0.5(3) . . . . ?
C48 C49 C53 F13 156(3) . . . . ?
C48 C49 C53 F14 41(3) . . . . ?
C48 C49 C53 F15 -72(4) . . . . ?
C48 C49 C53 F13A 127.95(17) . . . . ?
C48 C49 C53 F14A 7.0(2) . . . . ?
C48 C49 C53 F15A -113.11(18) . . . . ?
C49 C50 C51 C52 0.1(3) . . . . ?
C49 C50 C51 C54 -178.98(16) . . . . ?
C50 C49 C53 F13 -24(4) . . . . ?
C50 C49 C53 F14 -139(3) . . . . ?
C50 C49 C53 F15 107(4) . . . . ?
C50 C49 C53 F13A -52.7(2) . . . . ?
C50 C49 C53 F14A -173.58(16) . . . . ?
C50 C49 C53 F15A 66.3(2) . . . . ?
C50 C51 C52 C47 0.7(3) . . . . ?
C50 C51 C54 F16 62.5(3) . . . . ?
C50 C51 C54 F17 -54.1(3) . . . . ?
C50 C51 C54 F18 -178.1(3) . . . . ?
C50 C51 C54 F16A 103.1(11) . . . . ?
C50 C51 C54 F17A -32.2(8) . . . . ?
C50 C51 C54 F18A -139.5(7) . . . . ?
C52 C47 C48 C49 0.5(2) . . . . ?
C52 C47 B1 C31 -34.9(2) . . . . ?
C52 C47 B1 C39 -152.79(14) . . . . ?
C52 C47 B1 C55 85.02(17) . . . . ?
C52 C51 C54 F16 -116.6(2) . . . . ?
C52 C51 C54 F17 126.8(3) . . . . ?
C52 C51 C54 F18 2.8(4) . . . . ?
C52 C51 C54 F16A -75.9(11) . . . . ?
C52 C51 C54 F17A 148.7(8) . . . . ?
C52 C51 C54 F18A 41.4(7) . . . . ?
C53 C49 C50 C51 -179.88(16) . . . . ?
C54 C51 C52 C47 179.71(16) . . . . ?
C55 C56 C57 C58 1.8(3) . . . . ?
C55 C56 C57 C61 -176.86(18) . . . . ?
C56 C55 C60 C59 -1.0(2) . . . . ?
C56 C55 B1 C31 41.4(2) . . . . ?
C56 C55 B1 C39 158.11(14) . . . . ?
C56 C55 B1 C47 -80.36(17) . . . . ?
C56 C57 C58 C59 -1.3(3) . . . . ?
C56 C57 C61 F22 -69.4(7) . . . . ?
C56 C57 C61 F23 155.7(10) . . . . ?
C56 C57 C61 F24 39.3(8) . . . . ?
C56 C57 C61 F22A 62.4(6) . . . . ?
C56 C57 C61 F24A -61.7(5) . . . . ?
C56 C57 C61 F23A -175.6(4) . . . . ?
C57 C58 C59 C60 -0.3(3) . . . . ?
C57 C58 C59 C62 179.54(18) . . . . ?
C58 C57 C61 F22 111.9(7) . . . . ?
C58 C57 C61 F23 -23.0(10) . . . . ?
C58 C57 C61 F24 -139.4(7) . . . . ?
C58 C57 C61 F22A -116.3(5) . . . . ?
C58 C57 C61 F24A 119.6(4) . . . . ?
C58 C57 C61 F23A 5.7(4) . . . . ?
C58 C59 C60 C55 1.5(3) . . . . ?
C58 C59 C62 F19 34.8(4) . . . . ?
C58 C59 C62 F20 -100.5(3) . . . . ?
C58 C59 C62 F21 145.8(2) . . . . ?
C58 C59 C62 F19A 85.3(5) . . . . ?
C58 C59 C62 F20A -132.2(3) . . . . ?
C58 C59 C62 F21A -26.9(3) . . . . ?
C60 C55 C56 C57 -0.7(2) . . . . ?
C60 C55 B1 C31 -147.67(15) . . . . ?
C60 C55 B1 C39 -30.9(2) . . . . ?
C60 C55 B1 C47 90.62(17) . . . . ?
C60 C59 C62 F19 -145.3(3) . . . . ?
C60 C59 C62 F20 79.3(4) . . . . ?
C60 C59 C62 F21 -34.3(3) . . . . ?
C60 C59 C62 F19A -94.8(5) . . . . ?
C60 C59 C62 F20A 47.7(4) . . . . ?
C60 C59 C62 F21A 153.0(2) . . . . ?
C61 C57 C58 C59 177.40(19) . . . . ?
C62 C59 C60 C55 -178.36(17) . . . . ?
B1 C31 C32 C33 -176.92(14) . . . . ?
B1 C31 C36 C35 175.35(14) . . . . ?
B1 C39 C40 C41 -176.56(15) . . . . ?
B1 C39 C44 C43 175.52(14) . . . . ?
B1 C47 C48 C49 171.57(15) . . . . ?
B1 C47 C52 C51 -171.84(15) . . . . ?
B1 C55 C56 C57 171.01(16) . . . . ?
B1 C55 C60 C59 -172.35(16) . . . . ?
O1 C9 C10 C11 -173.34(17) . . . . ?
O2 C15 C16 C17 -177.74(16) . . . . ?
O3 C3 C4 C5 177.98(15) . . . . ?
N1 C20 C21 N2 0.63(19) . . . . ?
C1 C2 C3 O3 -4.2(2) . . . . ?
C1 C2 C3 C4 173.94(15) . . . . ?
C1 C2 C7 O1 4.1(2) . . . . ?
C1 C2 C7 C6 -173.40(15) . . . . ?
C1 C8 C9 O1 -4.2(2) . . . . ?
C1 C8 C9 C10 178.83(16) . . . . ?
C1 C8 C13 O2 1.8(2) . . . . ?
C1 C8 C13 C12 -179.06(16) . . . . ?
C1 C14 C15 O2 -5.5(2) . . . . ?
C1 C14 C15 C16 173.69(16) . . . . ?
C1 C14 C19 O3 7.7(2) . . . . ?
C1 C14 C19 C18 -173.39(16) . . . . ?
C1 C20 C21 N2 -179.24(14) . . . . ?
C2 C1 C8 C9 34.1(2) . . . . ?
C2 C1 C8 C13 -136.42(16) . . . . ?
C2 C1 C14 C15 138.38(15) . . . . ?
C2 C1 C14 C19 -38.15(19) . . . . ?
C2 C1 C20 N1 166.07(17) . . . . ?
C2 C1 C20 C21 -14.1(2) . . . . ?
C2 C3 C4 C5 -0.2(3) . . . . ?
C3 O3 C19 C14 29.1(2) . . . . ?
C3 O3 C19 C18 -149.89(16) . . . . ?
C3 C2 C7 O1 178.62(14) . . . . ?
C3 C2 C7 C6 1.1(2) . . . . ?
C3 C4 C5 C6 0.5(3) . . . . ?
C4 C5 C6 C7 0.0(3) . . . . ?
C5 C6 C7 O1 -178.36(15) . . . . ?
C5 C6 C7 C2 -0.8(2) . . . . ?
C7 O1 C9 C8 -29.9(2) . . . . ?
C7 O1 C9 C10 147.15(16) . . . . ?
C7 C2 C3 O3 -178.73(14) . . . . ?
C7 C2 C3 C4 -0.6(2) . . . . ?
C8 C1 C2 C3 151.33(15) . . . . ?
C8 C1 C2 C7 -34.18(19) . . . . ?
C8 C1 C14 C15 24.8(2) . . . . ?
C8 C1 C14 C19 -151.73(14) . . . . ?
C8 C1 C20 N1 -77.8(2) . . . . ?
C8 C1 C20 C21 102.03(18) . . . . ?
C8 C9 C10 C11 3.7(3) . . . . ?
C9 O1 C7 C2 30.0(2) . . . . ?
C9 O1 C7 C6 -152.41(15) . . . . ?
C9 C8 C13 O2 -168.97(15) . . . . ?
C9 C8 C13 C12 10.2(3) . . . . ?
C9 C10 C11 C12 3.4(3) . . . . ?
C10 C11 C12 C13 -3.4(3) . . . . ?
C11 C12 C13 O2 175.60(17) . . . . ?
C11 C12 C13 C8 -3.6(3) . . . . ?
C13 O2 C15 C14 -18.9(2) . . . . ?
C13 O2 C15 C16 161.88(15) . . . . ?
C13 C8 C9 O1 166.67(15) . . . . ?
C13 C8 C9 C10 -10.3(3) . . . . ?
C14 C1 C2 C3 36.47(19) . . . . ?
C14 C1 C2 C7 -149.04(15) . . . . ?
C14 C1 C8 C9 147.48(15) . . . . ?
C14 C1 C8 C13 -23.0(2) . . . . ?
C14 C1 C20 N1 50.1(2) . . . . ?
C14 C1 C20 C21 -130.02(17) . . . . ?
C14 C15 C16 C17 3.1(3) . . . . ?
C15 O2 C13 C8 20.7(2) . . . . ?
C15 O2 C13 C12 -158.48(16) . . . . ?
C15 C14 C19 O3 -168.99(14) . . . . ?
C15 C14 C19 C18 10.0(2) . . . . ?
C15 C16 C17 C18 3.7(3) . . . . ?
C16 C17 C18 C19 -3.6(3) . . . . ?
C17 C18 C19 O3 175.55(15) . . . . ?
C17 C18 C19 C14 -3.4(3) . . . . ?
C19 O3 C3 C2 -30.8(2) . . . . ?
C19 O3 C3 C4 151.00(15) . . . . ?
C19 C14 C15 O2 171.10(15) . . . . ?
C19 C14 C15 C16 -9.8(2) . . . . ?
C20 N1 C22 N2 0.1(2) . . . . ?
C20 N1 C23 C24 57.4(2) . . . . ?
C20 N1 C23 C25 -67.0(2) . . . . ?
C20 N1 C23 C26 175.13(19) . . . . ?
C20 C1 C2 C3 -86.17(17) . . . . ?
C20 C1 C2 C7 88.32(17) . . . . ?
C20 C1 C8 C9 -80.82(19) . . . . ?
C20 C1 C8 C13 108.70(18) . . . . ?
C20 C1 C14 C15 -106.78(17) . . . . ?
C20 C1 C14 C19 76.70(19) . . . . ?
C21 N2 C22 N1 0.3(2) . . . . ?
C21 N2 C27 C28 -171.99(18) . . . . ?
C21 N2 C27 C29 67.2(2) . . . . ?
C21 N2 C27 C30 -52.5(3) . . . . ?
C22 N1 C20 C1 179.39(17) . . . . ?
C22 N1 C20 C21 -0.46(18) . . . . ?
C22 N1 C23 C24 -125.22(18) . . . . ?
C22 N1 C23 C25 110.38(18) . . . . ?
C22 N1 C23 C26 -7.5(2) . . . . ?
C22 N2 C21 C20 -0.6(2) . . . . ?
C22 N2 C27 C28 12.5(3) . . . . ?
C22 N2 C27 C29 -108.3(2) . . . . ?
C22 N2 C27 C30 131.9(2) . . . . ?
C23 N1 C20 C1 -3.0(3) . . . . ?
C23 N1 C20 C21 177.16(18) . . . . ?
C23 N1 C22 N2 -177.85(15) . . . . ?
C27 N2 C21 C20 -176.89(17) . . . . ?
C27 N2 C22 N1 176.44(18) . . . . ?

loop_
_smtbx_masks_void_nr
_smtbx_masks_void_average_x
_smtbx_masks_void_average_y
_smtbx_masks_void_average_z
_smtbx_masks_void_volume
_smtbx_masks_void_count_electrons
_smtbx_masks_void_content
1 0.500 0.000 0.000 152.1 40.2 '2 CH2Cl2'
